data_4020674
loop_
_publ_author_name
'Yoriko Sonoda'
'Yuji Kawanishi'
'Seiji Tsuzuki'
'Midori Goto'

_publ_section_title
;
 Crystalline-State Z,E-Photoisomerization of a Series of
 (Z,E,Z)-1,6-Diphenylhexa-1,3,5-triene 4,4'-Dicarboxylic
 Acid Dialkyl Esters. Chain Length Effects on
 the Crystal Structure and Photoreactivity
;
_journal_name_full 'Journal of Organic Chemistry'
_journal_page_first 9755
_journal_page_last 9763
_journal_paper_doi 10.1021/jo051137g
_journal_volume 70
_journal_year 2005
_chemical_formula_sum 'C22 H20 O4'
_chemical_formula_weight 348.38
_space_group_IT_number 14
_symmetry_cell_setting monoclinic
_symmetry_space_group_name_Hall '-P 2ybc'
_symmetry_space_group_name_H-M 'P 1 21/c 1'
_cell_angle_alpha 90.00
_cell_angle_beta 100.159(5)
_cell_angle_gamma 90.00
_cell_formula_units_Z 2
_cell_length_a 15.833(4)
_cell_length_b 4.6775(11)
_cell_length_c 12.142(3)
_cell_measurement_temperature 183(2)
_cell_volume 885.1(4)
_diffrn_ambient_temperature 183(2)
_exptl_crystal_density_diffrn 1.307
_cod_depositor_comments
;
The following automatic conversions were performed:
'_symmetry_cell_setting' value 'Monoclinic' changed to 'monoclinic'
according to '/home/saulius/struct/CIF-dictionaries/cif_core.dic'
dictionary named 'cif_core.dic' version 2.4.1 from 2010-06-29.

Automatic conversion script
Id: cif_fix_enum 1527 2010-12-29 10:47:43Z saulius 
;
_cod_original_sg_symbol_H-M 'P 21/c'
_cod_database_code 4020674

loop_
_symmetry_equiv_pos_as_xyz
'x, y, z'
'-x, y+1/2, -z+1/2'
'-x, -y, -z'
'x, -y-1/2, z-1/2'

loop_
_atom_site_label
_atom_site_type_symbol
_atom_site_fract_x
_atom_site_fract_y
_atom_site_fract_z
_atom_site_U_iso_or_equiv
_atom_site_adp_type
_atom_site_occupancy
_atom_site_symmetry_multiplicity
_atom_site_calc_flag
_atom_site_refinement_flags
_atom_site_disorder_assembly
_atom_site_disorder_group
C1 C 0.03009(9) 1.0127(3) 0.96736(12) 0.0321(3) Uani 1 1 d . . .
H1 H 0.0703 0.8617 0.9677 0.038 Uiso 1 1 calc R . .
C2 C 0.03670(9) 1.2568(3) 0.89702(11) 0.0335(3) Uani 1 1 d . . .
H2 H -0.0045 1.4035 0.8990 0.040 Uiso 1 1 calc R . .
C3 C 0.09352(9) 1.3038(3) 0.82904(11) 0.0334(3) Uani 1 1 d . . .
H3 H 0.0866 1.4770 0.7876 0.040 Uiso 1 1 calc R . .
C4 C 0.16502(8) 1.1200(3) 0.81094(11) 0.0296(3) Uani 1 1 d . . .
C5 C 0.21827(9) 0.9752(3) 0.89694(11) 0.0330(3) Uani 1 1 d . . .
H5 H 0.2107 1.0019 0.9722 0.040 Uiso 1 1 calc R . .
C6 C 0.28170(9) 0.7938(3) 0.87408(11) 0.0324(3) Uani 1 1 d . . .
H6 H 0.3170 0.6959 0.9337 0.039 Uiso 1 1 calc R . .
C7 C 0.29452(8) 0.7528(3) 0.76498(11) 0.0292(3) Uani 1 1 d . . .
C8 C 0.24462(9) 0.9071(3) 0.67918(11) 0.0323(3) Uani 1 1 d . . .
H8 H 0.2541 0.8867 0.6045 0.039 Uiso 1 1 calc R . .
C9 C 0.18165(9) 1.0892(3) 0.70236(11) 0.0320(3) Uani 1 1 d . . .
H9 H 0.1489 1.1960 0.6433 0.038 Uiso 1 1 calc R . .
C10 C 0.36172(9) 0.5473(3) 0.74442(11) 0.0320(3) Uani 1 1 d . . .
C11 C 0.43186(11) 0.3397(4) 0.60746(15) 0.0503(4) Uani 1 1 d . . .
H11A H 0.4887 0.4218 0.6346 0.075 Uiso 1 1 calc R . .
H11B H 0.4236 0.3161 0.5261 0.075 Uiso 1 1 calc R . .
H11C H 0.4275 0.1531 0.6427 0.075 Uiso 1 1 calc R . .
O1 O 0.40661(7) 0.4125(2) 0.81622(9) 0.0431(3) Uani 1 1 d . . .
O2 O 0.36647(7) 0.5289(2) 0.63560(8) 0.0419(3) Uani 1 1 d . . .

loop_
_atom_site_aniso_label
_atom_site_aniso_U_11
_atom_site_aniso_U_22
_atom_site_aniso_U_33
_atom_site_aniso_U_23
_atom_site_aniso_U_13
_atom_site_aniso_U_12
C1 0.0334(7) 0.0280(7) 0.0344(7) -0.0085(6) 0.0048(5) 0.0014(5)
C2 0.0359(7) 0.0284(7) 0.0356(7) -0.0070(6) 0.0044(6) 0.0039(6)
C3 0.0400(8) 0.0274(7) 0.0320(7) -0.0008(6) 0.0041(6) 0.0007(6)
C4 0.0333(7) 0.0254(7) 0.0299(7) -0.0014(5) 0.0047(5) -0.0052(6)
C5 0.0380(7) 0.0382(8) 0.0229(6) -0.0011(6) 0.0058(5) -0.0024(6)
C6 0.0342(7) 0.0366(8) 0.0252(7) 0.0032(5) 0.0021(5) -0.0015(6)
C7 0.0302(7) 0.0289(7) 0.0282(7) -0.0006(5) 0.0046(5) -0.0056(6)
C8 0.0376(7) 0.0355(8) 0.0241(6) -0.0009(5) 0.0059(5) -0.0037(6)
C9 0.0364(7) 0.0314(7) 0.0272(7) 0.0042(5) 0.0029(5) -0.0013(6)
C10 0.0316(7) 0.0334(8) 0.0308(7) -0.0005(6) 0.0054(5) -0.0051(6)
C11 0.0509(10) 0.0571(11) 0.0463(9) -0.0028(8) 0.0183(7) 0.0135(8)
O1 0.0430(6) 0.0478(7) 0.0379(6) 0.0051(5) 0.0053(5) 0.0082(5)
O2 0.0457(6) 0.0494(7) 0.0322(6) -0.0002(5) 0.0118(4) 0.0109(5)

loop_
_geom_bond_atom_site_label_1
_geom_bond_atom_site_label_2
_geom_bond_distance
_geom_bond_site_symmetry_2
_geom_bond_publ_flag
C1 C1 1.348(3) 3_577 ?
C1 C2 1.440(2) . ?
C1 H1 0.9500 . ?
C2 C3 1.342(2) . ?
C2 H2 0.9500 . ?
C3 C4 1.4686(19) . ?
C3 H3 0.9500 . ?
C4 C5 1.3962(19) . ?
C4 C9 1.3967(19) . ?
C5 C6 1.380(2) . ?
C5 H5 0.9500 . ?
C6 C7 1.3885(18) . ?
C6 H6 0.9500 . ?
C7 C8 1.3929(19) . ?
C7 C10 1.487(2) . ?
C8 C9 1.3774(19) . ?
C8 H8 0.9500 . ?
C9 H9 0.9500 . ?
C10 O1 1.2016(17) . ?
C10 O2 1.3393(17) . ?
C11 O2 1.4482(18) . ?
C11 H11A 0.9800 . ?
C11 H11B 0.9800 . ?
C11 H11C 0.9800 . ?
